data_7003828
loop_
_publ_author_name
'Karasawa, Satoru'
'Yoshihara, Daisuke'
'Watanabe, Natsuki'
'Nakano, Motohiro'
'Koga, Noboru'

_publ_section_title
;
 Formation of monometallic single-molecule magnets with an Stotal value
 of 3/2 in diluted frozen solution
;
_journal_issue 11
_journal_name_full 'Dalton Transactions'
_journal_page_first 1418
_journal_page_last 1420
_journal_paper_doi 10.1039/b800087p
_journal_year 2008
_chemical_formula_moiety 'C27 H32 Co N8 O S2 '
_chemical_formula_sum 'C27 H32 Co N8 O S2'
_chemical_formula_weight 607.66
_space_group_IT_number 2
_symmetry_cell_setting triclinic
_symmetry_Int_Tables_number 2
_symmetry_space_group_name_Hall '-P 1'
_symmetry_space_group_name_H-M 'P -1'
_cell_angle_alpha 115.1366(17)
_cell_angle_beta 90.7389(17)
_cell_angle_gamma 113.5048(18)
_cell_formula_units_Z 2
_cell_length_a 11.8634(7)
_cell_length_b 12.1032(9)
_cell_length_c 12.5051(8)
_cell_measurement_reflns_used 8341
_cell_measurement_temperature 296.1
_cell_measurement_theta_max 27.4
_cell_measurement_theta_min 3.1
_cell_volume 1454.24(17)
_computing_cell_refinement PROCESS-AUTO
_computing_data_collection PROCESS-AUTO
_computing_data_reduction CrystalStructure
_computing_publication_material 'CrystalStructure 3.8'
_computing_structure_refinement SHELXL
_computing_structure_solution SIR92
_diffrn_detector_area_resol_mean 10.00
_diffrn_measured_fraction_theta_full 0.997
_diffrn_measured_fraction_theta_max 0.815
_diffrn_measurement_device_type 'Rigaku RAXIS-RAPID'
_diffrn_measurement_method \w
_diffrn_radiation_type 'Mo K\a'
_diffrn_radiation_wavelength 0.71075
_diffrn_reflns_av_R_equivalents 0.062
_diffrn_reflns_limit_h_max 15
_diffrn_reflns_limit_h_min -14
_diffrn_reflns_limit_k_max 15
_diffrn_reflns_limit_k_min -15
_diffrn_reflns_limit_l_max 16
_diffrn_reflns_limit_l_min -16
_diffrn_reflns_number 9059
_diffrn_reflns_theta_full 27.70
_diffrn_reflns_theta_max 27.70
_exptl_absorpt_coefficient_mu 0.770
_exptl_absorpt_correction_type none
_exptl_crystal_colour red
_exptl_crystal_density_diffrn 1.388
_exptl_crystal_density_method 'not measured'
_exptl_crystal_description block
_exptl_crystal_F_000 634.00
_exptl_crystal_size_max 0.40
_exptl_crystal_size_mid 0.40
_exptl_crystal_size_min 0.40
_refine_diff_density_max 0.99
_refine_diff_density_min -1.22
_refine_ls_extinction_method none
_refine_ls_goodness_of_fit_ref 1.139
_refine_ls_hydrogen_treatment refall
_refine_ls_number_parameters 353
_refine_ls_number_reflns 5388
_refine_ls_R_factor_gt 0.0660
_refine_ls_shift/su_max 0.0000
_refine_ls_structure_factor_coef Fsqd
_refine_ls_weighting_details 'w = 1/[\s^2^(Fo^2^)+(0.0613P)^2^+7.3420P] where P=(Fo^2^+2Fc^2^)/3'
_refine_ls_weighting_scheme calc
_refine_ls_wR_factor_ref 0.2128
_reflns_number_gt 3724
_reflns_number_total 5388
_reflns_threshold_expression F^2^>2.0\s(F^2^)
_cod_data_source_file b800087p.txt
_cod_data_source_block '_[CoBAMP(NCS)2D1py]'
_cod_original_formula_sum 'C27 H32 Co N8 O S2 '
_cod_database_code 7003828

loop_
_symmetry_equiv_pos_site_id
_symmetry_equiv_pos_as_xyz
1 +X,+Y,+Z
2 -X,-Y,-Z

loop_
_atom_site_label
_atom_site_type_symbol
_atom_site_fract_x
_atom_site_fract_y
_atom_site_fract_z
_atom_site_U_iso_or_equiv
_atom_site_adp_type
_atom_site_occupancy
_atom_site_symmetry_multiplicity
_atom_site_calc_flag
_atom_site_refinement_flags
_atom_site_disorder_assembly
_atom_site_disorder_group
Co(1) Co 0.39611(7) 0.07032(8) 0.78003(7) 0.0293(2) Uani 1.00 1 d . . .
S(1) S 0.59627(18) 0.43056(18) 0.67824(17) 0.0491(4) Uani 1.00 1 d . . .
S(2) S 0.12189(16) -0.26922(17) 0.88902(15) 0.0445(4) Uani 1.00 1 d . . .
O(1) O 0.0505(4) 0.3560(4) 0.8771(3) 0.0404(10) Uani 1.00 1 d . . .
N(1) N 0.2748(4) 0.1593(4) 0.8090(4) 0.0293(10) Uani 1.00 1 d . . .
N(2) N 0.4590(4) 0.2241(4) 0.9861(4) 0.0290(10) Uani 1.00 1 d . . .
N(3) N 0.2636(4) -0.0349(4) 0.5904(4) 0.0267(9) Uani 1.00 1 d . . .
N(4) N 0.5167(4) 0.2143(5) 0.7339(4) 0.0349(11) Uani 1.00 1 d . . .
N(5) N 0.2843(4) -0.0781(5) 0.8234(4) 0.0329(10) Uani 1.00 1 d . . .
N(6) N 0.5254(4) -0.0163(4) 0.7469(4) 0.0303(10) Uani 1.00 1 d . . .
N(7) N 0.9053(4) -0.0905(5) 0.7913(5) 0.0375(11) Uani 1.00 1 d . . .
N(8) N 0.9923(5) -0.0273(6) 0.8626(5) 0.0535(15) Uani 1.00 1 d . . .
C(1) C 0.2100(5) 0.1527(5) 0.7158(5) 0.0300(12) Uani 1.00 1 d . . .
C(2) C 0.1321(5) 0.2149(6) 0.7311(5) 0.0340(12) Uani 1.00 1 d . . .
C(3) C 0.1238(5) 0.2910(6) 0.8492(5) 0.0344(13) Uani 1.00 1 d . . .
C(4) C 0.1936(5) 0.3009(6) 0.9466(5) 0.0353(13) Uani 1.00 1 d . . .
C(5) C 0.2668(5) 0.2324(5) 0.9220(5) 0.0316(12) Uani 1.00 1 d . . .
C(6) C 0.3402(5) 0.2271(6) 1.0179(5) 0.0323(12) Uani 1.00 1 d . . .
C(7) C 0.5494(6) 0.3636(6) 1.0120(5) 0.0376(13) Uani 1.00 1 d . . .
C(8) C 0.5113(6) 0.1838(6) 1.0630(5) 0.0386(14) Uani 1.00 1 d . . .
C(9) C 0.2338(5) 0.0741(6) 0.5938(5) 0.0344(13) Uani 1.00 1 d . . .
C(10) C 0.3237(5) -0.0774(6) 0.4863(5) 0.0349(13) Uani 1.00 1 d . . .
C(11) C 0.1471(5) -0.1515(6) 0.5761(5) 0.0382(14) Uani 1.00 1 d . . .
C(12) C -0.0277(5) 0.3444(6) 0.7797(5) 0.0379(13) Uani 1.00 1 d . . .
C(13) C -0.1124(5) 0.4066(6) 0.8332(6) 0.0410(14) Uani 1.00 1 d . . .
C(14) C 0.6476(5) 0.0650(5) 0.8074(5) 0.0309(12) Uani 1.00 1 d . . .
C(15) C 0.7375(5) 0.0188(5) 0.7942(5) 0.0333(12) Uani 1.00 1 d . . .
C(16) C 0.7073(5) -0.1175(5) 0.7161(5) 0.0307(12) Uani 1.00 1 d . . .
C(17) C 0.5810(5) -0.2019(6) 0.6530(5) 0.0335(12) Uani 1.00 1 d . . .
C(18) C 0.4965(5) -0.1480(5) 0.6711(5) 0.0308(12) Uani 1.00 1 d . . .
C(19) C 0.8014(5) -0.1694(6) 0.7042(5) 0.0336(12) Uani 1.00 1 d . . .
C(20) C 0.7984(5) -0.2965(5) 0.6061(5) 0.0319(12) Uani 1.00 1 d . . .
C(21) C 0.8670(5) -0.3554(6) 0.6344(5) 0.0344(13) Uani 1.00 1 d . . .
C(22) C 0.8706(6) -0.4685(6) 0.5430(6) 0.0447(16) Uani 1.00 1 d . . .
C(23) C 0.8073(6) -0.5253(6) 0.4250(6) 0.0475(16) Uani 1.00 1 d . . .
C(24) C 0.7378(6) -0.4687(6) 0.3987(6) 0.0436(15) Uani 1.00 1 d . . .
C(25) C 0.7336(6) -0.3535(6) 0.4889(5) 0.0408(14) Uani 1.00 1 d . . .
C(26) C 0.5500(5) 0.3043(6) 0.7109(5) 0.0310(12) Uani 1.00 1 d . . .
C(27) C 0.2174(5) -0.1578(6) 0.8511(5) 0.0320(12) Uani 1.00 1 d . . .
H(1) H 0.0863 0.2067 0.6649 0.041 Uiso 1.00 1 c R . .
H(2) H 0.1908 0.3523 1.0258 0.042 Uiso 1.00 1 c R . .
H(3) H 0.3591 0.3064 1.0953 0.039 Uiso 1.00 1 c R . .
H(4) H 0.2894 0.1463 1.0257 0.039 Uiso 1.00 1 c R . .
H(5) H 0.5326 0.4289 1.0781 0.045 Uiso 1.00 1 c R . .
H(6) H 0.5404 0.3750 0.9415 0.045 Uiso 1.00 1 c R . .
H(7) H 0.6337 0.3773 1.0332 0.045 Uiso 1.00 1 c R . .
H(8) H 0.4437 0.1222 1.0812 0.046 Uiso 1.00 1 c R . .
H(9) H 0.5639 0.2634 1.1369 0.046 Uiso 1.00 1 c R . .
H(10) H 0.5604 0.1394 1.0209 0.046 Uiso 1.00 1 c R . .
H(11) H 0.1596 0.0338 0.5311 0.041 Uiso 1.00 1 c R . .
H(12) H 0.3034 0.1367 0.5769 0.041 Uiso 1.00 1 c R . .
H(13) H 0.2599 -0.1508 0.4157 0.042 Uiso 1.00 1 c R . .
H(14) H 0.3815 -0.1073 0.5049 0.042 Uiso 1.00 1 c R . .
H(15) H 0.3684 -0.0016 0.4712 0.042 Uiso 1.00 1 c R . .
H(16) H -0.0771 0.2492 0.7210 0.045 Uiso 1.00 1 c R . .
H(17) H 0.0243 0.3916 0.7390 0.045 Uiso 1.00 1 c R . .
H(18) H -0.1309 0.4449 0.7860 0.049 Uiso 1.00 1 c R . .
H(19) H -0.0717 0.4772 0.9148 0.049 Uiso 1.00 1 c R . .
H(20) H -0.1894 0.3378 0.8333 0.049 Uiso 1.00 1 c R . .
H(21) H 0.6714 0.1564 0.8603 0.037 Uiso 1.00 1 c R . .
H(22) H 0.8198 0.0791 0.8379 0.040 Uiso 1.00 1 c R . .
H(23) H 0.5548 -0.2936 0.5994 0.040 Uiso 1.00 1 c R . .
H(24) H 0.4136 -0.2061 0.6283 0.037 Uiso 1.00 1 c R . .
H(25) H 0.9093 -0.3188 0.7135 0.041 Uiso 1.00 1 c R . .
H(26) H 0.9166 -0.5075 0.5612 0.054 Uiso 1.00 1 c R . .
H(27) H 0.8117 -0.6009 0.3642 0.057 Uiso 1.00 1 c R . .
H(28) H 0.6933 -0.5078 0.3199 0.052 Uiso 1.00 1 c R . .
H(29) H 0.6873 -0.3151 0.4701 0.049 Uiso 1.00 1 c R . .
H(30) H 0.1317 -0.1400 0.6545 0.046 Uiso 1.00 1 c R . .
H(31) H 0.1555 -0.2341 0.5339 0.046 Uiso 1.00 1 c R . .
H(32) H 0.0778 -0.1565 0.5306 0.046 Uiso 1.00 1 c R . .

loop_
_atom_site_aniso_label
_atom_site_aniso_U_11
_atom_site_aniso_U_22
_atom_site_aniso_U_33
_atom_site_aniso_U_12
_atom_site_aniso_U_13
_atom_site_aniso_U_23
Co(1) 0.0346(4) 0.0297(4) 0.0333(4) 0.0183(3) 0.0104(3) 0.0191(3)
S(1) 0.0625(11) 0.0378(9) 0.0499(10) 0.0159(8) 0.0088(8) 0.0291(7)
S(2) 0.0447(9) 0.0410(9) 0.0442(9) 0.0089(7) 0.0061(7) 0.0264(7)
O(1) 0.050(2) 0.045(2) 0.041(2) 0.037(2) 0.0111(19) 0.019(2)
N(1) 0.034(2) 0.029(2) 0.025(2) 0.015(2) 0.0087(19) 0.0114(19)
N(2) 0.039(2) 0.029(2) 0.030(2) 0.021(2) 0.011(2) 0.018(2)
N(3) 0.022(2) 0.029(2) 0.030(2) 0.0134(19) 0.0023(18) 0.0127(19)
N(4) 0.039(2) 0.039(2) 0.041(2) 0.024(2) 0.014(2) 0.024(2)
N(5) 0.034(2) 0.036(2) 0.036(2) 0.019(2) 0.009(2) 0.021(2)
N(6) 0.036(2) 0.029(2) 0.032(2) 0.017(2) 0.013(2) 0.018(2)
N(7) 0.034(2) 0.038(2) 0.045(3) 0.022(2) 0.012(2) 0.018(2)
N(8) 0.049(3) 0.047(3) 0.055(3) 0.025(3) 0.004(3) 0.012(2)
C(1) 0.032(2) 0.031(3) 0.032(2) 0.016(2) 0.007(2) 0.018(2)
C(2) 0.040(3) 0.037(3) 0.031(2) 0.020(2) 0.003(2) 0.017(2)
C(3) 0.036(3) 0.031(3) 0.037(3) 0.018(2) 0.007(2) 0.014(2)
C(4) 0.045(3) 0.037(3) 0.032(3) 0.023(2) 0.008(2) 0.018(2)
C(5) 0.035(3) 0.030(3) 0.038(3) 0.020(2) 0.008(2) 0.018(2)
C(6) 0.039(3) 0.037(3) 0.029(2) 0.023(2) 0.009(2) 0.016(2)
C(7) 0.047(3) 0.037(3) 0.035(3) 0.024(2) 0.011(2) 0.018(2)
C(8) 0.045(3) 0.044(3) 0.038(3) 0.025(3) 0.006(2) 0.024(2)
C(9) 0.043(3) 0.042(3) 0.028(2) 0.026(2) 0.012(2) 0.017(2)
C(10) 0.040(3) 0.049(3) 0.025(2) 0.027(2) 0.013(2) 0.019(2)
C(11) 0.035(3) 0.039(3) 0.032(3) 0.014(2) -0.003(2) 0.012(2)
C(12) 0.033(3) 0.041(3) 0.044(3) 0.021(2) 0.003(2) 0.019(2)
C(13) 0.034(3) 0.039(3) 0.052(3) 0.022(2) 0.008(2) 0.018(2)
C(14) 0.033(2) 0.026(2) 0.035(3) 0.014(2) 0.010(2) 0.014(2)
C(15) 0.035(3) 0.031(3) 0.035(3) 0.014(2) 0.007(2) 0.017(2)
C(16) 0.039(3) 0.033(3) 0.031(2) 0.021(2) 0.015(2) 0.019(2)
C(17) 0.037(3) 0.028(3) 0.037(3) 0.015(2) 0.009(2) 0.016(2)
C(18) 0.036(3) 0.031(3) 0.030(2) 0.017(2) 0.005(2) 0.016(2)
C(19) 0.032(2) 0.032(3) 0.038(3) 0.014(2) 0.003(2) 0.018(2)
C(20) 0.031(2) 0.031(3) 0.035(3) 0.015(2) 0.007(2) 0.016(2)
C(21) 0.032(2) 0.038(3) 0.045(3) 0.021(2) 0.012(2) 0.025(2)
C(22) 0.037(3) 0.036(3) 0.065(4) 0.019(2) 0.018(3) 0.025(3)
C(23) 0.054(4) 0.038(3) 0.052(4) 0.028(3) 0.022(3) 0.015(3)
C(24) 0.051(3) 0.036(3) 0.039(3) 0.017(3) 0.011(2) 0.016(2)
C(25) 0.045(3) 0.038(3) 0.046(3) 0.023(3) 0.013(2) 0.021(2)
C(26) 0.033(2) 0.033(3) 0.033(3) 0.016(2) 0.010(2) 0.019(2)
C(27) 0.031(2) 0.033(3) 0.027(2) 0.014(2) -0.005(2) 0.011(2)

loop_
_atom_type_symbol
_atom_type_description
_atom_type_scat_dispersion_real
_atom_type_scat_dispersion_imag
_atom_type_scat_source
C C 0.003 0.002
;
International Tables for Crystallography
(1992, Vol. C, Tables 4.2.6.8 and 6.1.1.4)
;
H H 0.000 0.000
;
International Tables for Crystallography
(1992, Vol. C, Table 6.1.1.4)
;
O O 0.011 0.006
;
International Tables for Crystallography
(1992, Vol. C, Tables 4.2.6.8 and 6.1.1.4)
;
N N 0.006 0.003
;
International Tables for Crystallography
(1992, Vol. C, Tables 4.2.6.8 and 6.1.1.4)
;
Co Co 0.349 0.972
;
International Tables for Crystallography
(1992, Vol. C, Tables 4.2.6.8 and 6.1.1.4)
;
S S 0.125 0.123
;
International Tables for Crystallography
(1992, Vol. C, Tables 4.2.6.8 and 6.1.1.4)
;

loop_
_geom_angle_atom_site_label_1
_geom_angle_atom_site_label_2
_geom_angle_atom_site_label_3
_geom_angle
_geom_angle_publ_flag
_geom_angle_site_symmetry_1
_geom_angle_site_symmetry_2
_geom_angle_site_symmetry_3
N(1) Co(1) N(2) 75.73(19) yes . . .
N(1) Co(1) N(3) 75.36(18) yes . . .
N(1) Co(1) N(4) 90.4(2) yes . . .
N(1) Co(1) N(5) 93.3(2) yes . . .
N(1) Co(1) N(6) 177.6(2) yes . . .
N(2) Co(1) N(3) 151.1(2) yes . . .
N(2) Co(1) N(4) 92.98(18) yes . . .
N(2) Co(1) N(5) 88.08(18) yes . . .
N(2) Co(1) N(6) 104.82(19) yes . . .
N(3) Co(1) N(4) 87.70(19) yes . . .
N(3) Co(1) N(5) 93.08(18) yes . . .
N(3) Co(1) N(6) 104.09(18) yes . . .
N(4) Co(1) N(5) 176.3(2) yes . . .
N(4) Co(1) N(6) 87.3(2) yes . . .
N(5) Co(1) N(6) 89.0(2) yes . . .
C(3) O(1) C(12) 118.7(4) yes . . .
Co(1) N(1) C(1) 120.5(3) yes . . .
Co(1) N(1) C(5) 120.2(4) yes . . .
C(1) N(1) C(5) 119.2(6) yes . . .
Co(1) N(2) C(6) 102.8(2) yes . . .
Co(1) N(2) C(7) 112.8(3) yes . . .
Co(1) N(2) C(8) 115.2(3) yes . . .
C(6) N(2) C(7) 108.0(5) yes . . .
C(6) N(2) C(8) 109.1(5) yes . . .
C(7) N(2) C(8) 108.6(4) yes . . .
Co(1) N(3) C(9) 102.8(2) yes . . .
Co(1) N(3) C(10) 114.3(3) yes . . .
Co(1) N(3) C(11) 111.2(4) yes . . .
C(9) N(3) C(10) 108.6(5) yes . . .
C(9) N(3) C(11) 109.5(5) yes . . .
C(10) N(3) C(11) 110.1(4) yes . . .
Co(1) N(4) C(26) 157.1(5) yes . . .
Co(1) N(5) C(27) 176.1(5) yes . . .
Co(1) N(6) C(14) 118.6(4) yes . . .
Co(1) N(6) C(18) 125.7(3) yes . . .
C(14) N(6) C(18) 115.7(6) yes . . .
N(8) N(7) C(19) 178.4(8) yes . . .
N(1) C(1) C(2) 122.6(5) yes . . .
N(1) C(1) C(9) 113.7(6) yes . . .
C(2) C(1) C(9) 123.6(6) yes . . .
C(1) C(2) C(3) 118.0(6) yes . . .
O(1) C(3) C(2) 124.2(6) yes . . .
O(1) C(3) C(4) 116.3(5) yes . . .
C(2) C(3) C(4) 119.5(7) yes . . .
C(3) C(4) C(5) 118.3(5) yes . . .
N(1) C(5) C(4) 122.4(6) yes . . .
N(1) C(5) C(6) 113.8(6) yes . . .
C(4) C(5) C(6) 123.7(5) yes . . .
N(2) C(6) C(5) 110.8(5) yes . . .
N(3) C(9) C(1) 111.8(6) yes . . .
O(1) C(12) C(13) 107.8(5) yes . . .
N(6) C(14) C(15) 123.1(5) yes . . .
C(14) C(15) C(16) 121.0(4) yes . . .
C(15) C(16) C(17) 116.0(6) yes . . .
C(15) C(16) C(19) 121.7(4) yes . . .
C(17) C(16) C(19) 122.3(5) yes . . .
C(16) C(17) C(18) 119.4(5) yes . . .
N(6) C(18) C(17) 124.7(4) yes . . .
N(7) C(19) C(16) 115.5(5) yes . . .
N(7) C(19) C(20) 115.4(6) yes . . .
C(16) C(19) C(20) 129.1(4) yes . . .
C(19) C(20) C(21) 118.4(5) yes . . .
C(19) C(20) C(25) 121.5(7) yes . . .
C(21) C(20) C(25) 120.0(6) yes . . .
C(20) C(21) C(22) 118.9(6) yes . . .
C(21) C(22) C(23) 121.5(8) yes . . .
C(22) C(23) C(24) 119.1(6) yes . . .
C(23) C(24) C(25) 120.6(6) yes . . .
C(20) C(25) C(24) 119.7(8) yes . . .
S(1) C(26) N(4) 179.8(6) yes . . .
S(2) C(27) N(5) 179.1(7) yes . . .
C(1) C(2) H(1) 121.0 no . . .
C(3) C(2) H(1) 121.0 no . . .
C(3) C(4) H(2) 120.9 no . . .
C(5) C(4) H(2) 120.9 no . . .
N(2) C(6) H(3) 109.5 no . . .
N(2) C(6) H(4) 109.5 no . . .
C(5) C(6) H(3) 109.5 no . . .
C(5) C(6) H(4) 109.5 no . . .
H(3) C(6) H(4) 108.1 no . . .
N(2) C(7) H(5) 109.5 no . . .
N(2) C(7) H(6) 109.5 no . . .
N(2) C(7) H(7) 109.5 no . . .
H(5) C(7) H(6) 109.5 no . . .
H(5) C(7) H(7) 109.5 no . . .
H(6) C(7) H(7) 109.5 no . . .
N(2) C(8) H(8) 109.5 no . . .
N(2) C(8) H(9) 109.5 no . . .
N(2) C(8) H(10) 109.5 no . . .
H(8) C(8) H(9) 109.5 no . . .
H(8) C(8) H(10) 109.5 no . . .
H(9) C(8) H(10) 109.5 no . . .
N(3) C(9) H(11) 109.3 no . . .
N(3) C(9) H(12) 109.2 no . . .
C(1) C(9) H(11) 109.3 no . . .
C(1) C(9) H(12) 109.2 no . . .
H(11) C(9) H(12) 107.9 no . . .
N(3) C(10) H(13) 109.5 no . . .
N(3) C(10) H(14) 109.5 no . . .
N(3) C(10) H(15) 109.5 no . . .
H(13) C(10) H(14) 109.5 no . . .
H(13) C(10) H(15) 109.5 no . . .
H(14) C(10) H(15) 109.5 no . . .
N(3) C(11) H(30) 109.5 no . . .
N(3) C(11) H(31) 109.5 no . . .
N(3) C(11) H(32) 109.5 no . . .
H(30) C(11) H(31) 109.5 no . . .
H(30) C(11) H(32) 109.5 no . . .
H(31) C(11) H(32) 109.5 no . . .
O(1) C(12) H(16) 110.2 no . . .
O(1) C(12) H(17) 110.1 no . . .
C(13) C(12) H(16) 110.2 no . . .
C(13) C(12) H(17) 110.2 no . . .
H(16) C(12) H(17) 108.5 no . . .
C(12) C(13) H(18) 109.5 no . . .
C(12) C(13) H(19) 109.5 no . . .
C(12) C(13) H(20) 109.5 no . . .
H(18) C(13) H(19) 109.5 no . . .
H(18) C(13) H(20) 109.5 no . . .
H(19) C(13) H(20) 109.5 no . . .
N(6) C(14) H(21) 118.4 no . . .
C(15) C(14) H(21) 118.4 no . . .
C(14) C(15) H(22) 119.5 no . . .
C(16) C(15) H(22) 119.5 no . . .
C(16) C(17) H(23) 120.3 no . . .
C(18) C(17) H(23) 120.3 no . . .
N(6) C(18) H(24) 117.7 no . . .
C(17) C(18) H(24) 117.7 no . . .
C(20) C(21) H(25) 120.5 no . . .
C(22) C(21) H(25) 120.6 no . . .
C(21) C(22) H(26) 119.2 no . . .
C(23) C(22) H(26) 119.3 no . . .
C(22) C(23) H(27) 120.4 no . . .
C(24) C(23) H(27) 120.4 no . . .
C(23) C(24) H(28) 119.7 no . . .
C(25) C(24) H(28) 119.7 no . . .
C(20) C(25) H(29) 120.1 no . . .
C(24) C(25) H(29) 120.1 no . . .

loop_
_geom_bond_atom_site_label_1
_geom_bond_atom_site_label_2
_geom_bond_distance
_geom_bond_publ_flag
_geom_bond_site_symmetry_1
_geom_bond_site_symmetry_2
Co(1) N(1) 2.069(6) yes . .
Co(1) N(2) 2.331(4) yes . .
Co(1) N(3) 2.336(4) yes . .
Co(1) N(4) 2.075(6) yes . .
Co(1) N(5) 2.055(6) yes . .
Co(1) N(6) 2.134(6) yes . .
S(1) C(26) 1.634(8) yes . .
S(2) C(27) 1.632(7) yes . .
O(1) C(3) 1.349(9) yes . .
O(1) C(12) 1.444(9) yes . .
N(1) C(1) 1.343(9) yes . .
N(1) C(5) 1.341(7) yes . .
N(2) C(6) 1.480(8) yes . .
N(2) C(7) 1.479(7) yes . .
N(2) C(8) 1.473(11) yes . .
N(3) C(9) 1.481(10) yes . .
N(3) C(10) 1.489(8) yes . .
N(3) C(11) 1.469(7) yes . .
N(4) C(26) 1.162(10) yes . .
N(5) C(27) 1.167(8) yes . .
N(6) C(14) 1.358(6) yes . .
N(6) C(18) 1.352(7) yes . .
N(7) N(8) 1.101(7) yes . .
N(7) C(19) 1.327(7) yes . .
C(1) C(2) 1.377(11) yes . .
C(1) C(9) 1.518(8) yes . .
C(2) C(3) 1.400(8) yes . .
C(3) C(4) 1.397(10) yes . .
C(4) C(5) 1.378(11) yes . .
C(5) C(6) 1.511(11) yes . .
C(12) C(13) 1.489(11) yes . .
C(14) C(15) 1.370(10) yes . .
C(15) C(16) 1.398(8) yes . .
C(16) C(17) 1.406(7) yes . .
C(16) C(19) 1.465(10) yes . .
C(17) C(18) 1.372(11) yes . .
C(19) C(20) 1.492(8) yes . .
C(20) C(21) 1.402(12) yes . .
C(20) C(25) 1.380(9) yes . .
C(21) C(22) 1.378(9) yes . .
C(22) C(23) 1.383(10) yes . .
C(23) C(24) 1.376(13) yes . .
C(24) C(25) 1.393(9) yes . .
C(2) H(1) 0.930 no . .
C(4) H(2) 0.930 no . .
C(6) H(3) 0.970 no . .
C(6) H(4) 0.970 no . .
C(7) H(5) 0.960 no . .
C(7) H(6) 0.960 no . .
C(7) H(7) 0.960 no . .
C(8) H(8) 0.960 no . .
C(8) H(9) 0.960 no . .
C(8) H(10) 0.960 no . .
C(9) H(11) 0.970 no . .
C(9) H(12) 0.970 no . .
C(10) H(13) 0.960 no . .
C(10) H(14) 0.960 no . .
C(10) H(15) 0.960 no . .
C(11) H(30) 0.960 no . .
C(11) H(31) 0.960 no . .
C(11) H(32) 0.960 no . .
C(12) H(16) 0.970 no . .
C(12) H(17) 0.970 no . .
C(13) H(18) 0.960 no . .
C(13) H(19) 0.960 no . .
C(13) H(20) 0.960 no . .
C(14) H(21) 0.930 no . .
C(15) H(22) 0.930 no . .
C(17) H(23) 0.930 no . .
C(18) H(24) 0.930 no . .
C(21) H(25) 0.930 no . .
C(22) H(26) 0.930 no . .
C(23) H(27) 0.930 no . .
C(24) H(28) 0.930 no . .
C(25) H(29) 0.930 no . .
